data_7106090
loop_
_publ_author_name
'Jiangang Yu'
'Wenjuan Zhang'
'Hao Liu'
'Xiang Hao'
'Wen-Hua Sun'

_publ_section_title
;
 Access to highly active and thermally stable iron procatalysts using
 bulky
 2-[1-(2,6-dibenzhydryl-4-methylphenylimino)ethyl]-6-[1-(arylimino)ethyl]pyridine
 ligands
;
_journal_name_full Chem.Commun.
_journal_page_first 3257
_journal_paper_doi 10.1039/c0cc05373b
_journal_volume 47
_journal_year 2011
_chemical_formula_sum 'C54 H53 Cl2 Fe N3 O0'
_chemical_formula_weight 870.74
_chemical_name_systematic
;
?
;
_space_group_IT_number 14
_symmetry_space_group_name_Hall '-P 2ybc'
_symmetry_space_group_name_H-M 'P 1 21/c 1'
_atom_sites_solution_hydrogens geom
_atom_sites_solution_primary direct
_atom_sites_solution_secondary difmap
_audit_creation_method SHELXL-97
_cell_angle_alpha 90.00
_cell_angle_beta 90.10(3)
_cell_angle_gamma 90.00
_cell_formula_units_Z 4
_cell_length_a 16.461(3)
_cell_length_b 14.946(3)
_cell_length_c 18.995(4)
_cell_measurement_reflns_used 12324
_cell_measurement_temperature 173(2)
_cell_measurement_theta_max 25.3488
_cell_measurement_theta_min 1.3625
_cell_volume 4673.3(16)
_computing_cell_refinement 'Siemens SMART & SAINT'
_computing_data_collection 'Siemens SMART'
_computing_data_reduction 'Siemens XPREP'
_computing_molecular_graphics 'Bruker SHELXTL'
_computing_publication_material 'Bruker SHELXTL'
_computing_structure_refinement 'Siemens SHELXTL'
_computing_structure_solution 'Siemens SHELXTL'
_diffrn_ambient_temperature 173(2)
_diffrn_measured_fraction_theta_full 0.993
_diffrn_measured_fraction_theta_max 0.993
_diffrn_measurement_device_type 'Bruker P4'
_diffrn_measurement_method '\w scans'
_diffrn_radiation_monochromator graphite
_diffrn_radiation_source 'fine-focus sealed tube'
_diffrn_radiation_type MoK\a
_diffrn_radiation_wavelength 0.71073
_diffrn_reflns_av_R_equivalents 0.1228
_diffrn_reflns_av_sigmaI/netI 0.1105
_diffrn_reflns_limit_h_max 16
_diffrn_reflns_limit_h_min -19
_diffrn_reflns_limit_k_max 17
_diffrn_reflns_limit_k_min -17
_diffrn_reflns_limit_l_max 22
_diffrn_reflns_limit_l_min -22
_diffrn_reflns_number 31868
_diffrn_reflns_theta_full 25.31
_diffrn_reflns_theta_max 25.31
_diffrn_reflns_theta_min 1.24
_diffrn_standards_decay_% none
_diffrn_standards_interval_count none
_diffrn_standards_interval_time none
_diffrn_standards_number none
_exptl_absorpt_coefficient_mu 0.476
_exptl_absorpt_correction_T_max 0.9812
_exptl_absorpt_correction_T_min 0.8984
_exptl_absorpt_correction_type multi-scan
_exptl_crystal_colour blue
_exptl_crystal_density_diffrn 1.238
_exptl_crystal_density_method 'not measured'
_exptl_crystal_description Prism
_exptl_crystal_F_000 1832
_exptl_crystal_size_max 0.23
_exptl_crystal_size_mid 0.17
_exptl_crystal_size_min 0.04
_refine_diff_density_max 0.602
_refine_diff_density_min -0.857
_refine_diff_density_rms 0.217
_refine_ls_extinction_method none
_refine_ls_goodness_of_fit_ref 1.409
_refine_ls_hydrogen_treatment constr
_refine_ls_matrix_type full
_refine_ls_number_parameters 541
_refine_ls_number_reflns 8450
_refine_ls_number_restraints 0
_refine_ls_restrained_S_all 1.409
_refine_ls_R_factor_all 0.1802
_refine_ls_R_factor_gt 0.1568
_refine_ls_shift/su_max 0.006
_refine_ls_shift/su_mean 0.001
_refine_ls_structure_factor_coef Fsqd
_refine_ls_weighting_details 'calc w=1/[\s^2^(Fo^2^)+(0.0896P)^2^+21.4226P] where P=(Fo^2^+2Fc^2^)/3'
_refine_ls_weighting_scheme calc
_refine_ls_wR_factor_gt 0.3231
_refine_ls_wR_factor_ref 0.3416
_reflns_number_gt 7151
_reflns_number_total 8450
_reflns_threshold_expression >2sigma(I)
_cod_data_source_file C0CC05373B.TXT
_cod_data_source_block Fe3
_cod_original_sg_symbol_H-M P2(1)/c
_cod_database_code 7106090

loop_
_symmetry_equiv_pos_as_xyz
'x, y, z'
'-x, y+1/2, -z+1/2'
'-x, -y, -z'
'x, -y-1/2, z-1/2'

loop_
_atom_site_label
_atom_site_type_symbol
_atom_site_fract_x
_atom_site_fract_y
_atom_site_fract_z
_atom_site_U_iso_or_equiv
_atom_site_adp_type
_atom_site_occupancy
_atom_site_symmetry_multiplicity
_atom_site_calc_flag
_atom_site_refinement_flags
_atom_site_disorder_assembly
_atom_site_disorder_group
Fe1 Fe 0.35637(8) 0.68930(8) 0.19562(6) 0.0287(4) Uani 1 1 d . . .
Cl1 Cl 0.41657(17) 0.55040(17) 0.18964(16) 0.0527(7) Uani 1 1 d . . .
Cl2 Cl 0.28713(15) 0.71426(17) 0.09334(12) 0.0426(6) Uani 1 1 d . . .
N3 N 0.4727(5) 0.7621(5) 0.1918(4) 0.0316(17) Uani 1 1 d . . .
N1 N 0.2407(4) 0.6795(4) 0.2587(3) 0.0245(15) Uani 1 1 d . . .
N2 N 0.3826(4) 0.7294(5) 0.2991(4) 0.0286(16) Uani 1 1 d . . .
C35 C 0.2483(5) 0.6842(5) 0.3267(4) 0.0275(19) Uani 1 1 d . . .
C8 C 0.1298(6) 0.8555(6) 0.3087(5) 0.032(2) Uani 1 1 d . . .
C36 C 0.3282(5) 0.7178(5) 0.3514(4) 0.0270(19) Uani 1 1 d . . .
C19 C 0.1638(5) 0.6649(6) 0.2269(4) 0.0271(19) Uani 1 1 d . . .
C26 C 0.2795(7) 0.4357(7) 0.3975(5) 0.045(3) Uani 1 1 d . . .
H26A H 0.3300 0.4346 0.4218 0.054 Uiso 1 1 calc R . .
C13 C 0.1940(6) 0.8901(5) 0.3502(5) 0.036(2) Uani 1 1 d . . .
H13A H 0.2448 0.9036 0.3291 0.043 Uiso 1 1 calc R . .
C14 C 0.1133(6) 0.7394(6) 0.2124(4) 0.030(2) Uani 1 1 d . . .
C37 C 0.3433(6) 0.7446(6) 0.4203(5) 0.035(2) Uani 1 1 d . . .
H37A H 0.3047 0.7345 0.4566 0.042 Uiso 1 1 calc R . .
C1 C 0.1135(6) 0.9072(6) 0.1814(5) 0.036(2) Uani 1 1 d . . .
C38 C 0.4168(6) 0.7867(7) 0.4343(5) 0.043(2) Uani 1 1 d . . .
H38A H 0.4288 0.8069 0.4806 0.052 Uiso 1 1 calc R . .
C22 C 0.2028(6) 0.4676(5) 0.2907(4) 0.030(2) Uani 1 1 d . . .
C9 C 0.0558(6) 0.8396(6) 0.3414(5) 0.040(2) Uani 1 1 d . . .
H9A H 0.0118 0.8167 0.3145 0.049 Uiso 1 1 calc R . .
C42 C 0.5059(5) 0.7820(5) 0.2502(4) 0.0275(19) Uani 1 1 d . . .
C18 C 0.1413(5) 0.5786(6) 0.2056(4) 0.030(2) Uani 1 1 d . . .
C34 C 0.1842(5) 0.6616(6) 0.3796(4) 0.0288(19) Uani 1 1 d . . .
H34A H 0.1352 0.6409 0.3551 0.043 Uiso 1 1 calc R . .
H34B H 0.1712 0.7149 0.4075 0.043 Uiso 1 1 calc R . .
H34C H 0.2041 0.6142 0.4108 0.043 Uiso 1 1 calc R . .
C39 C 0.4724(6) 0.7990(6) 0.3807(5) 0.040(2) Uani 1 1 d . . .
H39A H 0.5226 0.8282 0.3896 0.048 Uiso 1 1 calc R . .
C23 C 0.1325(6) 0.4394(6) 0.3249(4) 0.034(2) Uani 1 1 d . . .
H23A H 0.0819 0.4396 0.3008 0.041 Uiso 1 1 calc R . .
C3 C 0.0975(7) 0.9612(6) 0.0617(5) 0.044(3) Uani 1 1 d . . .
H3A H 0.1017 0.9514 0.0125 0.053 Uiso 1 1 calc R . .
C33 C 0.1791(6) 0.3381(6) 0.1767(5) 0.041(2) Uani 1 1 d . . .
H33A H 0.1726 0.3201 0.2243 0.050 Uiso 1 1 calc R . .
C21 C 0.2010(6) 0.5021(6) 0.2156(5) 0.032(2) Uani 1 1 d . . .
H21A H 0.2559 0.5288 0.2075 0.039 Uiso 1 1 calc R . .
C16 C 0.0128(6) 0.6389(6) 0.1598(5) 0.035(2) Uani 1 1 d . . .
C5 C 0.0588(6) 1.0539(7) 0.1584(6) 0.047(3) Uani 1 1 d . . .
H5A H 0.0372 1.1084 0.1761 0.057 Uiso 1 1 calc R . .
C27 C 0.2755(6) 0.4651(6) 0.3283(5) 0.034(2) Uani 1 1 d . . .
H27A H 0.3240 0.4841 0.3057 0.041 Uiso 1 1 calc R . .
C17 C 0.0649(5) 0.5682(6) 0.1721(4) 0.033(2) Uani 1 1 d . . .
H17A H 0.0489 0.5101 0.1574 0.039 Uiso 1 1 calc R . .
C2 C 0.1217(6) 0.8957(6) 0.1081(5) 0.035(2) Uani 1 1 d . . .
H2A H 0.1443 0.8418 0.0904 0.042 Uiso 1 1 calc R . .
C44 C 0.5746(6) 0.7272(6) 0.0996(5) 0.037(2) Uani 1 1 d . . .
C15 C 0.0391(5) 0.7246(6) 0.1800(4) 0.030(2) Uani 1 1 d . . .
H15A H 0.0047 0.7744 0.1709 0.036 Uiso 1 1 calc R . .
C43 C 0.5117(6) 0.7809(6) 0.1254(5) 0.036(2) Uani 1 1 d . . .
C48 C 0.4785(6) 0.8541(6) 0.0875(5) 0.036(2) Uani 1 1 d . . .
C45 C 0.6054(6) 0.7496(8) 0.0324(5) 0.047(3) Uani 1 1 d . . .
H45A H 0.6477 0.7144 0.0127 0.057 Uiso 1 1 calc R . .
C6 C 0.0826(6) 0.9863(6) 0.2055(5) 0.036(2) Uani 1 1 d . . .
H6A H 0.0770 0.9957 0.2547 0.043 Uiso 1 1 calc R . .
C31 C 0.1844(7) 0.3014(8) 0.0527(6) 0.050(3) Uani 1 1 d . . .
H31A H 0.1812 0.2583 0.0160 0.060 Uiso 1 1 calc R . .
C41 C 0.5906(6) 0.8178(7) 0.2607(5) 0.044(2) Uani 1 1 d . . .
H41A H 0.6175 0.8237 0.2149 0.066 Uiso 1 1 calc R . .
H41B H 0.6216 0.7766 0.2905 0.066 Uiso 1 1 calc R . .
H41C H 0.5879 0.8766 0.2835 0.066 Uiso 1 1 calc R . .
C12 C 0.1826(7) 0.9043(7) 0.4215(5) 0.048(3) Uani 1 1 d . . .
H12A H 0.2264 0.9254 0.4497 0.058 Uiso 1 1 calc R . .
C24 C 0.1365(7) 0.4111(6) 0.3945(5) 0.047(3) Uani 1 1 d . . .
H24A H 0.0881 0.3933 0.4178 0.057 Uiso 1 1 calc R . .
C25 C 0.2096(8) 0.4082(7) 0.4307(5) 0.052(3) Uani 1 1 d . . .
H25A H 0.2114 0.3875 0.4779 0.062 Uiso 1 1 calc R . .
C4 C 0.0667(6) 1.0418(7) 0.0870(5) 0.045(3) Uani 1 1 d . . .
H4A H 0.0513 1.0879 0.0553 0.055 Uiso 1 1 calc R . .
C28 C 0.1926(5) 0.4275(6) 0.1598(4) 0.0278(19) Uani 1 1 d . . .
C52 C 0.4129(6) 0.9127(7) 0.1193(5) 0.043(2) Uani 1 1 d . . .
H52A H 0.3818 0.8750 0.1535 0.051 Uiso 1 1 calc R . .
C7 C 0.1445(5) 0.8337(6) 0.2316(5) 0.031(2) Uani 1 1 d . . .
H7A H 0.2048 0.8318 0.2255 0.038 Uiso 1 1 calc R . .
C20 C -0.0668(6) 0.6265(7) 0.1234(6) 0.048(3) Uani 1 1 d . . .
H20A H -0.0948 0.6842 0.1200 0.073 Uiso 1 1 calc R . .
H20B H -0.1003 0.5844 0.1503 0.073 Uiso 1 1 calc R . .
H20C H -0.0575 0.6026 0.0760 0.073 Uiso 1 1 calc R . .
C46 C 0.5757(6) 0.8208(7) -0.0050(5) 0.047(3) Uani 1 1 d . . .
H46A H 0.5984 0.8352 -0.0495 0.056 Uiso 1 1 calc R . .
C47 C 0.5127(7) 0.8721(8) 0.0218(5) 0.048(3) Uani 1 1 d . . .
H47A H 0.4923 0.9207 -0.0052 0.057 Uiso 1 1 calc R . .
C49 C 0.6092(7) 0.6452(7) 0.1368(6) 0.050(3) Uani 1 1 d . . .
H49A H 0.5783 0.6372 0.1816 0.060 Uiso 1 1 calc R . .
C29 C 0.2027(6) 0.4521(6) 0.0892(5) 0.038(2) Uani 1 1 d . . .
H29A H 0.2129 0.5130 0.0778 0.046 Uiso 1 1 calc R . .
C10 C 0.0448(6) 0.8563(7) 0.4124(5) 0.044(2) Uani 1 1 d . . .
H10A H -0.0066 0.8456 0.4334 0.053 Uiso 1 1 calc R . .
C54 C 0.4487(8) 0.9908(7) 0.1604(6) 0.060(3) Uani 1 1 d . . .
H54A H 0.4865 0.9681 0.1961 0.090 Uiso 1 1 calc R . .
H54B H 0.4049 1.0241 0.1835 0.090 Uiso 1 1 calc R . .
H54C H 0.4778 1.0306 0.1281 0.090 Uiso 1 1 calc R . .
C30 C 0.1982(6) 0.3897(7) 0.0364(5) 0.046(3) Uani 1 1 d . . .
H30A H 0.2046 0.4075 -0.0113 0.055 Uiso 1 1 calc R . .
C11 C 0.1073(7) 0.8880(7) 0.4523(5) 0.048(3) Uani 1 1 d . . .
H11A H 0.0995 0.8990 0.5011 0.058 Uiso 1 1 calc R . .
C53 C 0.3518(7) 0.9474(7) 0.0641(6) 0.057(3) Uani 1 1 d . . .
H53A H 0.3280 0.8966 0.0388 0.086 Uiso 1 1 calc R . .
H53B H 0.3800 0.9865 0.0307 0.086 Uiso 1 1 calc R . .
H53C H 0.3087 0.9811 0.0877 0.086 Uiso 1 1 calc R . .
C40 C 0.4539(6) 0.7684(6) 0.3142(5) 0.033(2) Uani 1 1 d . . .
C51 C 0.6995(6) 0.6591(9) 0.1565(7) 0.061(3) Uani 1 1 d . . .
H51A H 0.7049 0.7129 0.1857 0.092 Uiso 1 1 calc R . .
H51B H 0.7317 0.6663 0.1135 0.092 Uiso 1 1 calc R . .
H51C H 0.7191 0.6070 0.1828 0.092 Uiso 1 1 calc R . .
C32 C 0.1753(7) 0.2745(8) 0.1218(6) 0.054(3) Uani 1 1 d . . .
H32A H 0.1664 0.2132 0.1324 0.064 Uiso 1 1 calc R . .
C50 C 0.5983(8) 0.5602(7) 0.0934(7) 0.066(4) Uani 1 1 d . . .
H50A H 0.5405 0.5520 0.0824 0.099 Uiso 1 1 calc R . .
H50B H 0.6180 0.5087 0.1203 0.099 Uiso 1 1 calc R . .
H50C H 0.6291 0.5654 0.0495 0.099 Uiso 1 1 calc R . .

loop_
_atom_site_aniso_label
_atom_site_aniso_U_11
_atom_site_aniso_U_22
_atom_site_aniso_U_33
_atom_site_aniso_U_23
_atom_site_aniso_U_13
_atom_site_aniso_U_12
Fe1 0.0369(7) 0.0281(7) 0.0209(6) 0.0017(5) -0.0025(5) -0.0006(6)
Cl1 0.0516(16) 0.0343(14) 0.0723(19) 0.0067(13) 0.0083(14) 0.0015(12)
Cl2 0.0516(15) 0.0509(15) 0.0254(11) 0.0043(10) -0.0036(10) -0.0061(12)
N3 0.043(4) 0.030(4) 0.022(4) 0.002(3) 0.006(3) -0.005(3)
N1 0.034(4) 0.021(4) 0.019(3) 0.001(3) 0.002(3) -0.001(3)
N2 0.028(4) 0.024(4) 0.033(4) 0.000(3) 0.001(3) 0.002(3)
C35 0.040(5) 0.020(4) 0.023(4) -0.005(3) -0.001(4) 0.001(4)
C8 0.043(5) 0.027(5) 0.027(5) 0.008(4) 0.001(4) 0.003(4)
C36 0.038(5) 0.025(4) 0.018(4) 0.002(3) -0.010(4) 0.003(4)
C19 0.030(5) 0.033(5) 0.019(4) -0.002(3) -0.002(3) -0.006(4)
C26 0.056(7) 0.045(6) 0.034(5) 0.004(5) -0.009(5) 0.010(5)
C13 0.043(6) 0.015(4) 0.050(6) 0.001(4) -0.007(5) 0.009(4)
C14 0.045(5) 0.024(4) 0.020(4) 0.002(3) 0.011(4) -0.002(4)
C37 0.045(6) 0.037(5) 0.024(4) -0.005(4) 0.000(4) 0.003(4)
C1 0.042(6) 0.025(5) 0.041(6) 0.004(4) 0.001(4) -0.008(4)
C38 0.053(6) 0.046(6) 0.031(5) 0.003(4) -0.008(5) 0.002(5)
C22 0.049(6) 0.016(4) 0.024(4) -0.001(3) -0.004(4) 0.001(4)
C9 0.055(6) 0.038(5) 0.028(5) 0.003(4) -0.001(4) 0.001(5)
C42 0.037(5) 0.022(4) 0.023(4) 0.003(3) 0.001(4) 0.002(4)
C18 0.035(5) 0.038(5) 0.018(4) 0.010(4) 0.008(4) -0.001(4)
C34 0.033(5) 0.032(5) 0.022(4) 0.003(4) -0.001(4) 0.004(4)
C39 0.043(6) 0.036(5) 0.042(6) -0.007(4) -0.014(5) -0.015(4)
C23 0.047(6) 0.032(5) 0.023(4) 0.000(4) 0.002(4) -0.004(4)
C3 0.069(7) 0.034(5) 0.030(5) 0.006(4) 0.003(5) -0.006(5)
C33 0.062(7) 0.030(5) 0.032(5) -0.002(4) 0.001(5) 0.001(5)
C21 0.035(5) 0.034(5) 0.029(5) 0.000(4) -0.003(4) -0.001(4)
C16 0.038(5) 0.037(5) 0.029(5) 0.004(4) -0.001(4) -0.003(4)
C5 0.051(6) 0.041(6) 0.050(6) 0.016(5) -0.002(5) 0.000(5)
C27 0.039(5) 0.032(5) 0.030(5) -0.001(4) -0.003(4) 0.009(4)
C17 0.044(5) 0.035(5) 0.019(4) -0.001(4) -0.004(4) -0.011(4)
C2 0.056(6) 0.021(4) 0.028(5) 0.000(4) 0.007(4) 0.005(4)
C44 0.042(6) 0.036(5) 0.033(5) -0.003(4) 0.001(4) -0.019(4)
C15 0.035(5) 0.025(4) 0.031(5) 0.011(4) -0.009(4) 0.009(4)
C43 0.040(5) 0.041(5) 0.026(5) -0.008(4) 0.003(4) -0.001(4)
C48 0.044(6) 0.035(5) 0.031(5) -0.006(4) -0.001(4) -0.003(4)
C45 0.046(6) 0.063(7) 0.033(5) -0.008(5) 0.004(5) -0.010(5)
C6 0.046(6) 0.030(5) 0.030(5) -0.006(4) -0.001(4) -0.002(4)
C31 0.060(7) 0.053(7) 0.038(6) -0.010(5) -0.005(5) 0.004(6)
C41 0.042(6) 0.048(6) 0.042(6) -0.011(5) -0.007(5) -0.017(5)
C12 0.069(8) 0.044(6) 0.032(5) -0.019(5) -0.011(5) 0.007(5)
C24 0.076(8) 0.029(5) 0.038(6) 0.006(4) 0.010(5) -0.002(5)
C25 0.089(9) 0.040(6) 0.026(5) 0.002(4) 0.006(6) 0.019(6)
C4 0.059(7) 0.035(6) 0.043(6) 0.011(5) -0.008(5) -0.003(5)
C28 0.030(5) 0.034(5) 0.019(4) -0.006(4) -0.006(3) 0.006(4)
C52 0.059(7) 0.044(6) 0.025(5) 0.013(4) -0.015(4) -0.005(5)
C7 0.030(5) 0.029(5) 0.035(5) 0.010(4) 0.003(4) -0.001(4)
C20 0.042(6) 0.036(6) 0.067(7) 0.008(5) -0.010(5) -0.001(5)
C46 0.055(7) 0.055(7) 0.031(5) -0.002(5) 0.005(5) -0.021(6)
C47 0.060(7) 0.053(7) 0.031(5) -0.006(5) -0.010(5) -0.020(6)
C49 0.053(7) 0.043(6) 0.055(7) 0.004(5) 0.017(5) 0.013(5)
C29 0.049(6) 0.033(5) 0.032(5) -0.002(4) 0.001(4) 0.010(4)
C10 0.048(6) 0.049(6) 0.035(5) -0.013(5) 0.000(5) -0.001(5)
C54 0.086(9) 0.043(6) 0.052(7) -0.006(5) -0.026(6) 0.006(6)
C30 0.057(7) 0.050(7) 0.031(5) -0.008(5) -0.002(5) 0.005(5)
C11 0.065(7) 0.043(6) 0.038(6) -0.008(5) 0.009(5) 0.017(5)
C53 0.068(8) 0.045(7) 0.058(7) 0.011(6) -0.004(6) -0.006(6)
C40 0.042(6) 0.024(5) 0.034(5) 0.001(4) -0.002(4) 0.008(4)
C51 0.036(6) 0.068(8) 0.080(9) -0.004(7) 0.003(6) 0.004(6)
C32 0.053(7) 0.042(6) 0.065(8) -0.008(6) -0.007(6) -0.008(5)
C50 0.076(9) 0.038(6) 0.084(9) -0.008(6) 0.015(7) -0.002(6)

loop_
_atom_type_symbol
_atom_type_description
_atom_type_scat_dispersion_real
_atom_type_scat_dispersion_imag
_atom_type_scat_source
C C 0.0033 0.0016 'International Tables Vol C Tables 4.2.6.8 and 6.1.1.4'
H H 0.0000 0.0000 'International Tables Vol C Tables 4.2.6.8 and 6.1.1.4'
N N 0.0061 0.0033 'International Tables Vol C Tables 4.2.6.8 and 6.1.1.4'
O O 0.0106 0.0060 'International Tables Vol C Tables 4.2.6.8 and 6.1.1.4'
Fe Fe 0.3463 0.8444 'International Tables Vol C Tables 4.2.6.8 and 6.1.1.4'
Cl Cl 0.1484 0.1585 'International Tables Vol C Tables 4.2.6.8 and 6.1.1.4'

loop_
_geom_angle_atom_site_label_1
_geom_angle_atom_site_label_2
_geom_angle_atom_site_label_3
_geom_angle
_geom_angle_site_symmetry_1
_geom_angle_site_symmetry_3
_geom_angle_publ_flag
N2 Fe1 N3 73.3(3) . . ?
N2 Fe1 N1 72.2(3) . . ?
N3 Fe1 N1 141.6(3) . . ?
N2 Fe1 Cl2 148.5(2) . . ?
N3 Fe1 Cl2 108.9(2) . . ?
N1 Fe1 Cl2 92.42(19) . . ?
N2 Fe1 Cl1 102.5(2) . . ?
N3 Fe1 Cl1 94.0(2) . . ?
N1 Fe1 Cl1 109.33(19) . . ?
Cl2 Fe1 Cl1 108.64(11) . . ?
C42 N3 C43 121.7(8) . . ?
C42 N3 Fe1 117.3(6) . . ?
C43 N3 Fe1 120.9(6) . . ?
C35 N1 C19 121.0(7) . . ?
C35 N1 Fe1 116.4(6) . . ?
C19 N1 Fe1 122.5(5) . . ?
C40 N2 C36 118.7(7) . . ?
C40 N2 Fe1 120.2(6) . . ?
C36 N2 Fe1 121.2(6) . . ?
N1 C35 C36 114.6(7) . . ?
N1 C35 C34 126.0(8) . . ?
C36 C35 C34 119.3(7) . . ?
C9 C8 C13 118.0(9) . . ?
C9 C8 C7 122.3(8) . . ?
C13 C8 C7 119.7(8) . . ?
N2 C36 C37 122.5(8) . . ?
N2 C36 C35 113.5(7) . . ?
C37 C36 C35 123.6(8) . . ?
C18 C19 C14 120.8(8) . . ?
C18 C19 N1 119.9(8) . . ?
C14 C19 N1 119.1(7) . . ?
C25 C26 C27 119.3(10) . . ?
C25 C26 H26A 120.3 . . ?
C27 C26 H26A 120.3 . . ?
C12 C13 C8 119.9(9) . . ?
C12 C13 H13A 120.0 . . ?
C8 C13 H13A 120.0 . . ?
C15 C14 C19 118.6(8) . . ?
C15 C14 C7 122.9(8) . . ?
C19 C14 C7 118.5(8) . . ?
C38 C37 C36 117.7(9) . . ?
C38 C37 H37A 121.1 . . ?
C36 C37 H37A 121.1 . . ?
C6 C1 C2 118.2(9) . . ?
C6 C1 C7 122.3(9) . . ?
C2 C1 C7 119.5(8) . . ?
C39 C38 C37 119.8(9) . . ?
C39 C38 H38A 120.1 . . ?
C37 C38 H38A 120.1 . . ?
C27 C22 C23 117.8(8) . . ?
C27 C22 C21 120.4(8) . . ?
C23 C22 C21 121.8(8) . . ?
C10 C9 C8 121.4(10) . . ?
C10 C9 H9A 119.3 . . ?
C8 C9 H9A 119.3 . . ?
N3 C42 C40 115.5(8) . . ?
N3 C42 C41 126.5(8) . . ?
C40 C42 C41 118.0(8) . . ?
C19 C18 C17 117.7(8) . . ?
C19 C18 C21 119.1(8) . . ?
C17 C18 C21 123.1(8) . . ?
C35 C34 H34A 109.5 . . ?
C35 C34 H34B 109.5 . . ?
H34A C34 H34B 109.5 . . ?
C35 C34 H34C 109.5 . . ?
H34A C34 H34C 109.5 . . ?
H34B C34 H34C 109.5 . . ?
C40 C39 C38 119.1(9) . . ?
C40 C39 H39A 120.4 . . ?
C38 C39 H39A 120.4 . . ?
C24 C23 C22 119.8(9) . . ?
C24 C23 H23A 120.1 . . ?
C22 C23 H23A 120.1 . . ?
C2 C3 C4 120.0(9) . . ?
C2 C3 H3A 120.0 . . ?
C4 C3 H3A 120.0 . . ?
C28 C33 C32 118.8(9) . . ?
C28 C33 H33A 120.6 . . ?
C32 C33 H33A 120.6 . . ?
C22 C21 C18 112.6(7) . . ?
C22 C21 C28 113.6(7) . . ?
C18 C21 C28 113.6(7) . . ?
C22 C21 H21A 105.3 . . ?
C18 C21 H21A 105.3 . . ?
C28 C21 H21A 105.3 . . ?
C17 C16 C15 117.4(8) . . ?
C17 C16 C20 121.8(9) . . ?
C15 C16 C20 120.7(8) . . ?
C4 C5 C6 120.5(10) . . ?
C4 C5 H5A 119.8 . . ?
C6 C5 H5A 119.8 . . ?
C26 C27 C22 122.2(9) . . ?
C26 C27 H27A 118.9 . . ?
C22 C27 H27A 118.9 . . ?
C16 C17 C18 122.8(9) . . ?
C16 C17 H17A 118.6 . . ?
C18 C17 H17A 118.6 . . ?
C3 C2 C1 121.2(8) . . ?
C3 C2 H2A 119.4 . . ?
C1 C2 H2A 119.4 . . ?
C43 C44 C45 116.6(10) . . ?
C43 C44 C49 125.1(8) . . ?
C45 C44 C49 118.3(9) . . ?
C14 C15 C16 122.5(8) . . ?
C14 C15 H15A 118.7 . . ?
C16 C15 H15A 118.7 . . ?
C44 C43 C48 123.3(8) . . ?
C44 C43 N3 121.7(9) . . ?
C48 C43 N3 114.9(8) . . ?
C47 C48 C43 116.5(9) . . ?
C47 C48 C52 122.2(9) . . ?
C43 C48 C52 121.2(8) . . ?
C46 C45 C44 121.6(10) . . ?
C46 C45 H45A 119.2 . . ?
C44 C45 H45A 119.2 . . ?
C1 C6 C5 120.9(9) . . ?
C1 C6 H6A 119.6 . . ?
C5 C6 H6A 119.6 . . ?
C30 C31 C32 120.7(10) . . ?
C30 C31 H31A 119.6 . . ?
C32 C31 H31A 119.6 . . ?
C42 C41 H41A 109.5 . . ?
C42 C41 H41B 109.5 . . ?
H41A C41 H41B 109.5 . . ?
C42 C41 H41C 109.5 . . ?
H41A C41 H41C 109.5 . . ?
H41B C41 H41C 109.5 . . ?
C13 C12 C11 120.4(10) . . ?
C13 C12 H12A 119.8 . . ?
C11 C12 H12A 119.8 . . ?
C25 C24 C23 121.4(10) . . ?
C25 C24 H24A 119.3 . . ?
C23 C24 H24A 119.3 . . ?
C26 C25 C24 119.4(9) . . ?
C26 C25 H25A 120.3 . . ?
C24 C25 H25A 120.3 . . ?
C5 C4 C3 119.3(9) . . ?
C5 C4 H4A 120.4 . . ?
C3 C4 H4A 120.4 . . ?
C33 C28 C29 119.5(8) . . ?
C33 C28 C21 123.4(8) . . ?
C29 C28 C21 117.1(8) . . ?
C48 C52 C54 111.8(9) . . ?
C48 C52 C53 112.8(8) . . ?
C54 C52 C53 110.0(9) . . ?
C48 C52 H52A 107.3 . . ?
C54 C52 H52A 107.3 . . ?
C53 C52 H52A 107.3 . . ?
C8 C7 C1 113.0(7) . . ?
C8 C7 C14 111.6(7) . . ?
C1 C7 C14 113.4(7) . . ?
C8 C7 H7A 106.0 . . ?
C1 C7 H7A 106.0 . . ?
C14 C7 H7A 106.1 . . ?
C16 C20 H20A 109.5 . . ?
C16 C20 H20B 109.5 . . ?
H20A C20 H20B 109.5 . . ?
C16 C20 H20C 109.5 . . ?
H20A C20 H20C 109.5 . . ?
H20B C20 H20C 109.5 . . ?
C45 C46 C47 120.4(10) . . ?
C45 C46 H46A 119.8 . . ?
C47 C46 H46A 119.8 . . ?
C46 C47 C48 121.6(10) . . ?
C46 C47 H47A 119.2 . . ?
C48 C47 H47A 119.2 . . ?
C44 C49 C50 112.0(10) . . ?
C44 C49 C51 111.3(9) . . ?
C50 C49 C51 110.8(9) . . ?
C44 C49 H49A 107.5 . . ?
C50 C49 H49A 107.5 . . ?
C51 C49 H49A 107.5 . . ?
C30 C29 C28 121.0(9) . . ?
C30 C29 H29A 119.5 . . ?
C28 C29 H29A 119.5 . . ?
C11 C10 C9 120.3(10) . . ?
C11 C10 H10A 119.8 . . ?
C9 C10 H10A 119.8 . . ?
C52 C54 H54A 109.5 . . ?
C52 C54 H54B 109.5 . . ?
H54A C54 H54B 109.5 . . ?
C52 C54 H54C 109.5 . . ?
H54A C54 H54C 109.5 . . ?
H54B C54 H54C 109.5 . . ?
C29 C30 C31 119.8(10) . . ?
C29 C30 H30A 120.1 . . ?
C31 C30 H30A 120.1 . . ?
C10 C11 C12 119.9(10) . . ?
C10 C11 H11A 120.0 . . ?
C12 C11 H11A 120.0 . . ?
C52 C53 H53A 109.5 . . ?
C52 C53 H53B 109.5 . . ?
H53A C53 H53B 109.5 . . ?
C52 C53 H53C 109.5 . . ?
H53A C53 H53C 109.5 . . ?
H53B C53 H53C 109.5 . . ?
N2 C40 C39 122.1(9) . . ?
N2 C40 C42 112.7(8) . . ?
C39 C40 C42 125.0(9) . . ?
C49 C51 H51A 109.5 . . ?
C49 C51 H51B 109.5 . . ?
H51A C51 H51B 109.5 . . ?
C49 C51 H51C 109.5 . . ?
H51A C51 H51C 109.5 . . ?
H51B C51 H51C 109.5 . . ?
C31 C32 C33 120.1(10) . . ?
C31 C32 H32A 119.9 . . ?
C33 C32 H32A 119.9 . . ?
C49 C50 H50A 109.5 . . ?
C49 C50 H50B 109.5 . . ?
H50A C50 H50B 109.5 . . ?
C49 C50 H50C 109.5 . . ?
H50A C50 H50C 109.5 . . ?
H50B C50 H50C 109.5 . . ?

loop_
_geom_bond_atom_site_label_1
_geom_bond_atom_site_label_2
_geom_bond_distance
_geom_bond_site_symmetry_2
_geom_bond_publ_flag
Fe1 N2 2.099(7) . ?
Fe1 N3 2.204(7) . ?
Fe1 N1 2.256(7) . ?
Fe1 Cl2 2.282(3) . ?
Fe1 Cl1 2.303(3) . ?
N3 C42 1.272(11) . ?
N3 C43 1.443(11) . ?
N1 C35 1.299(10) . ?
N1 C19 1.419(10) . ?
N2 C40 1.342(11) . ?
N2 C36 1.350(11) . ?
C35 C36 1.484(12) . ?
C35 C34 1.497(11) . ?
C8 C9 1.389(13) . ?
C8 C13 1.414(13) . ?
C8 C7 1.521(12) . ?
C36 C37 1.391(11) . ?
C19 C18 1.402(12) . ?
C19 C14 1.416(12) . ?
C26 C25 1.375(15) . ?
C26 C27 1.388(12) . ?
C26 H26A 0.9500 . ?
C13 C12 1.386(13) . ?
C13 H13A 0.9500 . ?
C14 C15 1.385(12) . ?
C14 C7 1.544(12) . ?
C37 C38 1.387(13) . ?
C37 H37A 0.9500 . ?
C1 C6 1.366(13) . ?
C1 C2 1.410(12) . ?
C1 C7 1.540(12) . ?
C38 C39 1.384(13) . ?
C38 H38A 0.9500 . ?
C22 C27 1.392(12) . ?
C22 C23 1.393(12) . ?
C22 C21 1.518(12) . ?
C9 C10 1.383(13) . ?
C9 H9A 0.9500 . ?
C42 C40 1.501(12) . ?
C42 C41 1.506(12) . ?
C18 C17 1.417(12) . ?
C18 C21 1.520(12) . ?
C34 H34A 0.9800 . ?
C34 H34B 0.9800 . ?
C34 H34C 0.9800 . ?
C39 C40 1.377(12) . ?
C39 H39A 0.9500 . ?
C23 C24 1.389(13) . ?
C23 H23A 0.9500 . ?
C3 C2 1.375(12) . ?
C3 C4 1.393(14) . ?
C3 H3A 0.9500 . ?
C33 C28 1.392(13) . ?
C33 C32 1.412(14) . ?
C33 H33A 0.9500 . ?
C21 C28 1.544(11) . ?
C21 H21A 1.0000 . ?
C16 C17 1.381(13) . ?
C16 C15 1.405(12) . ?
C16 C20 1.492(13) . ?
C5 C4 1.375(14) . ?
C5 C6 1.403(13) . ?
C5 H5A 0.9500 . ?
C27 H27A 0.9500 . ?
C17 H17A 0.9500 . ?
C2 H2A 0.9500 . ?
C44 C43 1.398(13) . ?
C44 C45 1.415(13) . ?
C44 C49 1.525(14) . ?
C15 H15A 0.9500 . ?
C43 C48 1.418(13) . ?
C48 C47 1.397(13) . ?
C48 C52 1.517(14) . ?
C45 C46 1.369(15) . ?
C45 H45A 0.9500 . ?
C6 H6A 0.9500 . ?
C31 C30 1.375(15) . ?
C31 C32 1.381(15) . ?
C31 H31A 0.9500 . ?
C41 H41A 0.9800 . ?
C41 H41B 0.9800 . ?
C41 H41C 0.9800 . ?
C12 C11 1.393(15) . ?
C12 H12A 0.9500 . ?
C24 C25 1.384(15) . ?
C24 H24A 0.9500 . ?
C25 H25A 0.9500 . ?
C4 H4A 0.9500 . ?
C28 C29 1.402(12) . ?
C52 C54 1.523(14) . ?
C52 C53 1.541(14) . ?
C52 H52A 1.0000 . ?
C7 H7A 1.0000 . ?
C20 H20A 0.9800 . ?
C20 H20B 0.9800 . ?
C20 H20C 0.9800 . ?
C46 C47 1.387(15) . ?
C46 H46A 0.9500 . ?
C47 H47A 0.9500 . ?
C49 C50 1.525(15) . ?
C49 C51 1.546(15) . ?
C49 H49A 1.0000 . ?
C29 C30 1.371(13) . ?
C29 H29A 0.9500 . ?
C10 C11 1.363(14) . ?
C10 H10A 0.9500 . ?
C54 H54A 0.9800 . ?
C54 H54B 0.9800 . ?
C54 H54C 0.9800 . ?
C30 H30A 0.9500 . ?
C11 H11A 0.9500 . ?
C53 H53A 0.9800 . ?
C53 H53B 0.9800 . ?
C53 H53C 0.9800 . ?
C51 H51A 0.9800 . ?
C51 H51B 0.9800 . ?
C51 H51C 0.9800 . ?
C32 H32A 0.9500 . ?
C50 H50A 0.9800 . ?
C50 H50B 0.9800 . ?
C50 H50C 0.9800 . ?

loop_
_geom_torsion_atom_site_label_1
_geom_torsion_atom_site_label_2
_geom_torsion_atom_site_label_3
_geom_torsion_atom_site_label_4
_geom_torsion
_geom_torsion_site_symmetry_1
_geom_torsion_site_symmetry_2
_geom_torsion_site_symmetry_3
_geom_torsion_site_symmetry_4
_geom_torsion_publ_flag
N2 Fe1 N3 C42 9.3(6) . . . . ?
N1 Fe1 N3 C42 36.0(9) . . . . ?
Cl2 Fe1 N3 C42 156.3(6) . . . . ?
Cl1 Fe1 N3 C42 -92.5(7) . . . . ?
N2 Fe1 N3 C43 -174.6(7) . . . . ?
N1 Fe1 N3 C43 -147.9(6) . . . . ?
Cl2 Fe1 N3 C43 -27.6(7) . . . . ?
Cl1 Fe1 N3 C43 83.6(7) . . . . ?
N2 Fe1 N1 C35 -13.3(6) . . . . ?
N3 Fe1 N1 C35 -40.2(8) . . . . ?
Cl2 Fe1 N1 C35 -165.3(6) . . . . ?
Cl1 Fe1 N1 C35 84.0(6) . . . . ?
N2 Fe1 N1 C19 169.3(7) . . . . ?
N3 Fe1 N1 C19 142.5(6) . . . . ?
Cl2 Fe1 N1 C19 17.4(6) . . . . ?
Cl1 Fe1 N1 C19 -93.4(6) . . . . ?
N3 Fe1 N2 C40 -6.0(6) . . . . ?
N1 Fe1 N2 C40 -169.0(7) . . . . ?
Cl2 Fe1 N2 C40 -105.1(7) . . . . ?
Cl1 Fe1 N2 C40 84.4(6) . . . . ?
N3 Fe1 N2 C36 173.0(7) . . . . ?
N1 Fe1 N2 C36 10.0(6) . . . . ?
Cl2 Fe1 N2 C36 73.9(8) . . . . ?
Cl1 Fe1 N2 C36 -96.6(6) . . . . ?
C19 N1 C35 C36 -168.1(7) . . . . ?
Fe1 N1 C35 C36 14.6(9) . . . . ?
C19 N1 C35 C34 10.3(13) . . . . ?
Fe1 N1 C35 C34 -167.1(6) . . . . ?
C40 N2 C36 C37 -0.2(12) . . . . ?
Fe1 N2 C36 C37 -179.2(7) . . . . ?
C40 N2 C36 C35 173.0(7) . . . . ?
Fe1 N2 C36 C35 -6.1(9) . . . . ?
N1 C35 C36 N2 -6.2(10) . . . . ?
C34 C35 C36 N2 175.3(7) . . . . ?
N1 C35 C36 C37 166.8(8) . . . . ?
C34 C35 C36 C37 -11.6(12) . . . . ?
C35 N1 C19 C18 -98.2(9) . . . . ?
Fe1 N1 C19 C18 79.0(9) . . . . ?
C35 N1 C19 C14 86.5(10) . . . . ?
Fe1 N1 C19 C14 -96.2(8) . . . . ?
C9 C8 C13 C12 2.1(13) . . . . ?
C7 C8 C13 C12 -175.7(8) . . . . ?
C18 C19 C14 C15 3.3(12) . . . . ?
N1 C19 C14 C15 178.5(7) . . . . ?
C18 C19 C14 C7 -174.9(7) . . . . ?
N1 C19 C14 C7 0.3(11) . . . . ?
N2 C36 C37 C38 1.6(13) . . . . ?
C35 C36 C37 C38 -170.9(8) . . . . ?
C36 C37 C38 C39 -1.2(14) . . . . ?
C13 C8 C9 C10 -0.5(14) . . . . ?
C7 C8 C9 C10 177.2(9) . . . . ?
C43 N3 C42 C40 173.0(8) . . . . ?
Fe1 N3 C42 C40 -10.9(10) . . . . ?
C43 N3 C42 C41 -6.6(14) . . . . ?
Fe1 N3 C42 C41 169.5(7) . . . . ?
C14 C19 C18 C17 -2.8(12) . . . . ?
N1 C19 C18 C17 -178.0(7) . . . . ?
C14 C19 C18 C21 173.9(7) . . . . ?
N1 C19 C18 C21 -1.3(11) . . . . ?
C37 C38 C39 C40 -0.5(15) . . . . ?
C27 C22 C23 C24 0.7(13) . . . . ?
C21 C22 C23 C24 -177.9(8) . . . . ?
C27 C22 C21 C18 -123.9(9) . . . . ?
C23 C22 C21 C18 54.6(11) . . . . ?
C27 C22 C21 C28 105.1(9) . . . . ?
C23 C22 C21 C28 -76.4(10) . . . . ?
C19 C18 C21 C22 79.3(10) . . . . ?
C17 C18 C21 C22 -104.3(9) . . . . ?
C19 C18 C21 C28 -149.7(8) . . . . ?
C17 C18 C21 C28 26.7(11) . . . . ?
C25 C26 C27 C22 -0.2(15) . . . . ?
C23 C22 C27 C26 0.1(13) . . . . ?
C21 C22 C27 C26 178.7(8) . . . . ?
C15 C16 C17 C18 2.0(13) . . . . ?
C20 C16 C17 C18 179.0(9) . . . . ?
C19 C18 C17 C16 0.1(12) . . . . ?
C21 C18 C17 C16 -176.4(8) . . . . ?
C4 C3 C2 C1 2.2(16) . . . . ?
C6 C1 C2 C3 -1.5(14) . . . . ?
C7 C1 C2 C3 -177.6(9) . . . . ?
C19 C14 C15 C16 -1.1(13) . . . . ?
C7 C14 C15 C16 177.0(8) . . . . ?
C17 C16 C15 C14 -1.5(13) . . . . ?
C20 C16 C15 C14 -178.6(9) . . . . ?
C45 C44 C43 C48 0.6(14) . . . . ?
C49 C44 C43 C48 -176.8(9) . . . . ?
C45 C44 C43 N3 176.9(8) . . . . ?
C49 C44 C43 N3 -0.4(14) . . . . ?
C42 N3 C43 C44 77.9(12) . . . . ?
Fe1 N3 C43 C44 -98.0(9) . . . . ?
C42 N3 C43 C48 -105.4(10) . . . . ?
Fe1 N3 C43 C48 78.6(9) . . . . ?
C44 C43 C48 C47 -1.0(14) . . . . ?
N3 C43 C48 C47 -177.6(8) . . . . ?
C44 C43 C48 C52 -177.3(9) . . . . ?
N3 C43 C48 C52 6.1(13) . . . . ?
C43 C44 C45 C46 0.7(14) . . . . ?
C49 C44 C45 C46 178.2(9) . . . . ?
C2 C1 C6 C5 0.6(14) . . . . ?
C7 C1 C6 C5 176.6(9) . . . . ?
C4 C5 C6 C1 -0.3(15) . . . . ?
C8 C13 C12 C11 -2.5(14) . . . . ?
C22 C23 C24 C25 -1.4(15) . . . . ?
C27 C26 C25 C24 -0.5(15) . . . . ?
C23 C24 C25 C26 1.3(15) . . . . ?
C6 C5 C4 C3 0.9(16) . . . . ?
C2 C3 C4 C5 -1.8(16) . . . . ?
C32 C33 C28 C29 -0.6(14) . . . . ?
C32 C33 C28 C21 -177.7(9) . . . . ?
C22 C21 C28 C33 6.5(12) . . . . ?
C18 C21 C28 C33 -124.0(9) . . . . ?
C22 C21 C28 C29 -170.6(8) . . . . ?
C18 C21 C28 C29 58.9(11) . . . . ?
C47 C48 C52 C54 -86.8(11) . . . . ?
C43 C48 C52 C54 89.3(11) . . . . ?
C47 C48 C52 C53 37.8(13) . . . . ?
C43 C48 C52 C53 -146.1(9) . . . . ?
C9 C8 C7 C1 82.6(10) . . . . ?
C13 C8 C7 C1 -99.8(9) . . . . ?
C9 C8 C7 C14 -46.6(11) . . . . ?
C13 C8 C7 C14 131.1(8) . . . . ?
C6 C1 C7 C8 5.1(12) . . . . ?
C2 C1 C7 C8 -178.9(8) . . . . ?
C6 C1 C7 C14 133.4(9) . . . . ?
C2 C1 C7 C14 -50.7(11) . . . . ?
C15 C14 C7 C8 99.0(10) . . . . ?
C19 C14 C7 C8 -82.9(9) . . . . ?
C15 C14 C7 C1 -30.0(11) . . . . ?
C19 C14 C7 C1 148.2(8) . . . . ?
C44 C45 C46 C47 -1.5(15) . . . . ?
C45 C46 C47 C48 1.0(15) . . . . ?
C43 C48 C47 C46 0.2(14) . . . . ?
C52 C48 C47 C46 176.5(9) . . . . ?
C43 C44 C49 C50 118.8(11) . . . . ?
C45 C44 C49 C50 -58.5(12) . . . . ?
C43 C44 C49 C51 -116.5(11) . . . . ?
C45 C44 C49 C51 66.2(12) . . . . ?
C33 C28 C29 C30 1.1(14) . . . . ?
C21 C28 C29 C30 178.4(9) . . . . ?
C8 C9 C10 C11 -0.8(16) . . . . ?
C28 C29 C30 C31 -0.7(15) . . . . ?
C32 C31 C30 C29 -0.2(17) . . . . ?
C9 C10 C11 C12 0.4(16) . . . . ?
C13 C12 C11 C10 1.2(16) . . . . ?
C36 N2 C40 C39 -1.7(13) . . . . ?
Fe1 N2 C40 C39 177.3(7) . . . . ?
C36 N2 C40 C42 -176.4(7) . . . . ?
Fe1 N2 C40 C42 2.7(9) . . . . ?
C38 C39 C40 N2 2.1(14) . . . . ?
C38 C39 C40 C42 176.0(9) . . . . ?
N3 C42 C40 N2 5.6(11) . . . . ?
C41 C42 C40 N2 -174.7(8) . . . . ?
N3 C42 C40 C39 -168.8(9) . . . . ?
C41 C42 C40 C39 10.8(13) . . . . ?
C30 C31 C32 C33 0.7(17) . . . . ?
C28 C33 C32 C31 -0.3(16) . . . . ?
